data_4062052
_journal_name_full Organometallics
_journal_year 2003
_chemical_formula_sum 'C39 H60 Mo N5'
_chemical_formula_weight 694.86
_chemical_name_common (eta-2-NCNMe2)Mo(N[tBu]Ar)3
_space_group_IT_number 14
_symmetry_cell_setting monoclinic
_symmetry_space_group_name_Hall '-P 2yn'
_symmetry_space_group_name_H-M 'P 1 21/n 1'
_cell_angle_alpha 90.00
_cell_angle_beta 95.313(2)
_cell_angle_gamma 90.00
_cell_formula_units_Z 4
_cell_length_a 12.9183(13)
_cell_length_b 19.099(2)
_cell_length_c 15.748(2)
_cell_measurement_temperature 183(2)
_cell_volume 3868.7(7)
_diffrn_ambient_temperature 183(2)
_exptl_crystal_density_diffrn 1.193
_refine_ls_R_factor_obs 0.0750
_refine_ls_wR_factor_obs 0.1481
_cod_depositor_comments
;
The following automatic conversions were performed:
'_symmetry_cell_setting' value 'Monoclinic' changed to 'monoclinic'
according to '/home/saulius/struct/CIF-dictionaries/cif_core.dic'
dictionary named 'cif_core.dic' version 2.4.1 from 2010-06-29.

Automatic conversion script
Id: cif_fix_enum 1527 2010-12-29 10:47:43Z saulius 
;
_cod_original_sg_symbol_H-M 'P 21/n'
_cod_database_code 4062052

loop_
_symmetry_equiv_pos_as_xyz
'x, y, z'
'-x+1/2, y+1/2, -z+1/2'
'-x, -y, -z'
'x-1/2, -y-1/2, z-1/2'

loop_
_atom_site_aniso_label
_atom_site_aniso_U_11
_atom_site_aniso_U_22
_atom_site_aniso_U_33
_atom_site_aniso_U_23
_atom_site_aniso_U_13
_atom_site_aniso_U_12
Mo 0.0329(4) 0.0208(3) 0.0239(3) 0.0000(2) 0.0015(2) -0.0008(2)
N3 0.039(3) 0.024(2) 0.023(3) -0.002(2) 0.000(2) -0.006(2)
N1 0.032(3) 0.025(2) 0.027(3) -0.002(2) 0.004(2) -0.004(2)
C11 0.028(3) 0.023(3) 0.032(3) -0.002(3) -0.005(3) -0.005(3)
C21 0.035(3) 0.027(3) 0.029(3) -0.002(3) -0.002(3) 0.000(3)
C37 0.043(4) 0.031(3) 0.025(3) 0.001(3) -0.006(3) -0.004(3)
C16 0.035(3) 0.031(3) 0.033(3) 0.004(3) -0.006(3) -0.009(3)
C17 0.031(3) 0.041(3) 0.029(3) 0.003(3) 0.009(3) 0.007(3)
C310 0.055(4) 0.050(4) 0.029(3) 0.003(3) -0.003(3) -0.002(3)
C25 0.034(4) 0.033(3) 0.040(4) -0.003(3) 0.001(3) 0.002(3)
C12 0.044(4) 0.029(3) 0.040(4) 0.002(3) -0.008(3) 0.002(3)
C31 0.049(4) 0.026(3) 0.022(3) 0.003(3) -0.003(3) -0.010(3)
C22 0.041(4) 0.029(3) 0.048(4) -0.010(3) 0.012(3) 0.001(3)
C13 0.048(4) 0.035(3) 0.043(4) -0.009(3) -0.004(3) -0.003(3)
C34 0.064(5) 0.028(3) 0.040(4) 0.004(3) 0.009(3) -0.014(4)
C110 0.047(4) 0.042(3) 0.047(4) -0.003(3) 0.016(3) 0.010(3)
N2 0.044(3) 0.025(2) 0.023(2) -0.001(2) 0.000(2) 0.000(2)
C15 0.033(3) 0.030(3) 0.055(4) 0.004(3) -0.007(3) -0.006(3)
C35 0.062(5) 0.031(3) 0.030(3) -0.004(3) 0.000(3) 0.000(4)
C19 0.038(4) 0.049(3) 0.043(4) 0.001(3) 0.002(3) 0.008(3)
C27 0.046(4) 0.039(3) 0.031(3) -0.003(3) 0.008(3) 0.007(3)
C33 0.042(4) 0.041(3) 0.036(3) 0.000(3) -0.003(3) -0.011(3)
C36 0.047(4) 0.031(3) 0.034(3) -0.002(3) -0.002(3) 0.001(3)
C210 0.065(5) 0.045(3) 0.042(4) -0.009(3) 0.003(3) 0.014(4)
C26 0.030(3) 0.032(3) 0.031(3) 0.000(3) 0.001(3) 0.000(3)
C14 0.044(4) 0.030(3) 0.076(6) -0.008(4) -0.017(4) -0.006(3)
C24 0.044(4) 0.043(3) 0.040(4) -0.001(3) -0.004(3) 0.015(3)
C23 0.034(3) 0.039(3) 0.051(4) -0.009(3) -0.003(3) 0.009(3)
C151 0.068(5) 0.025(3) 0.089(6) 0.007(4) -0.019(5) -0.007(3)
C39 0.057(4) 0.042(3) 0.030(3) -0.006(3) 0.005(3) -0.004(3)
C32 0.048(4) 0.025(3) 0.038(4) 0.000(3) 0.003(3) -0.003(3)
C331 0.053(4) 0.053(4) 0.081(5) 0.007(4) 0.008(4) -0.014(4)
C29 0.086(5) 0.054(4) 0.029(4) 0.000(3) 0.000(4) 0.017(4)
C38 0.053(4) 0.034(3) 0.036(3) 0.008(3) 0.000(3) -0.006(3)
C18 0.036(3) 0.056(4) 0.050(4) 0.009(4) 0.016(3) 0.003(3)
C28 0.072(5) 0.069(4) 0.041(4) 0.004(4) 0.020(4) 0.011(4)
C351 0.078(5) 0.026(3) 0.093(6) 0.002(4) 0.005(5) -0.003(4)
C251 0.063(5) 0.054(4) 0.054(4) 0.016(4) -0.003(4) 0.005(4)
C231 0.045(4) 0.079(5) 0.081(6) -0.019(5) -0.006(4) -0.011(4)
C131 0.095(6) 0.052(4) 0.046(4) -0.021(4) -0.014(4) 0.002(4)
N5 0.052(4) 0.030(2) 0.035(3) 0.007(2) 0.006(3) 0.004(3)
N4 0.061(4) 0.035(3) 0.040(3) 0.015(3) 0.005(3) -0.007(3)
C3 0.052(4) 0.030(3) 0.025(3) -0.005(3) 0.006(3) 0.000(3)
C2 0.077(5) 0.053(4) 0.043(4) 0.002(4) 0.012(4) -0.025(4)
C1 0.098(7) 0.060(4) 0.077(6) 0.036(5) 0.010(5) -0.003(5)

loop_
_atom_site_label
_atom_site_type_symbol
_atom_site_fract_x
_atom_site_fract_y
_atom_site_fract_z
_atom_site_U_iso_or_equiv
_atom_site_thermal_displace_type
_atom_site_occupancy
_atom_site_calc_flag
_atom_site_refinement_flags
_atom_site_disorder_group
Mo Mo 0.46442(4) 0.22843(2) 0.76621(3) 0.0259(2) Uani 1 d . .
N3 N 0.5388(4) 0.2702(2) 0.8685(3) 0.0290(12) Uani 1 d . .
N1 N 0.3314(3) 0.1822(2) 0.7978(3) 0.0280(11) Uani 1 d . .
C11 C 0.3139(4) 0.1133(3) 0.7600(4) 0.0282(14) Uani 1 d . .
C21 C 0.6287(4) 0.1283(3) 0.7648(4) 0.0307(14) Uani 1 d . .
C37 C 0.5519(5) 0.2465(3) 0.9625(4) 0.0335(14) Uani 1 d . .
C16 C 0.3339(4) 0.0542(3) 0.8115(4) 0.0335(15) Uani 1 d . .
H16A H 0.3569(4) 0.0598(3) 0.8701(4) 0.040 Uiso 1 calc R .
C17 C 0.2328(4) 0.2131(3) 0.8262(4) 0.0333(14) Uani 1 d . .
C310 C 0.6676(5) 0.2317(3) 0.9907(4) 0.045(2) Uani 1 d . .
H31A H 0.7084(5) 0.2744(3) 0.9846(4) 0.067 Uiso 1 calc R .
H31B H 0.6930(5) 0.1946(3) 0.9550(4) 0.067 Uiso 1 calc R .
H31C H 0.6748(5) 0.2167(3) 1.0505(4) 0.067 Uiso 1 calc R .
C25 C 0.6651(5) 0.0351(3) 0.8674(4) 0.0356(15) Uani 1 d . .
C12 C 0.2798(5) 0.1041(3) 0.6753(4) 0.038(2) Uani 1 d . .
H12A H 0.2665(5) 0.1440(3) 0.6399(4) 0.046 Uiso 1 calc R .
C31 C 0.5937(5) 0.3352(3) 0.8530(4) 0.0328(15) Uani 1 d . .
C22 C 0.7305(5) 0.1521(3) 0.7821(4) 0.039(2) Uani 1 d . .
H22A H 0.7529(5) 0.1916(3) 0.7520(4) 0.046 Uiso 1 calc R .
C13 C 0.2646(5) 0.0378(3) 0.6403(4) 0.043(2) Uani 1 d . .
C34 C 0.6979(5) 0.4584(3) 0.8222(4) 0.044(2) Uani 1 d . .
H34A H 0.7325(5) 0.5007(3) 0.8101(4) 0.052 Uiso 1 calc R .
C110 C 0.2591(5) 0.2838(3) 0.8701(4) 0.044(2) Uani 1 d . .
H11A H 0.2882(5) 0.3156(3) 0.8297(4) 0.067 Uiso 1 calc R .
H11B H 0.3100(5) 0.2764(3) 0.9194(4) 0.067 Uiso 1 calc R .
H11C H 0.1957(5) 0.3044(3) 0.8892(4) 0.067 Uiso 1 calc R .
N2 N 0.5555(4) 0.1656(2) 0.7060(3) 0.0308(11) Uani 1 d . .
C15 C 0.3201(5) -0.0135(3) 0.7769(4) 0.040(2) Uani 1 d . .
C35 C 0.5945(5) 0.4602(3) 0.8356(4) 0.041(2) Uani 1 d . .
C19 C 0.1510(5) 0.2254(3) 0.7512(4) 0.043(2) Uani 1 d . .
H19A H 0.1799(5) 0.2558(3) 0.7092(4) 0.065 Uiso 1 calc R .
H19B H 0.0898(5) 0.2478(3) 0.7717(4) 0.065 Uiso 1 calc R .
H19C H 0.1308(5) 0.1805(3) 0.7246(4) 0.065 Uiso 1 calc R .
C27 C 0.5642(5) 0.1496(3) 0.6126(4) 0.039(2) Uani 1 d . .
C33 C 0.7530(5) 0.3958(3) 0.8259(4) 0.040(2) Uani 1 d . .
C36 C 0.5421(5) 0.3986(3) 0.8513(4) 0.037(2) Uani 1 d . .
H36A H 0.4705(5) 0.4001(3) 0.8608(4) 0.045 Uiso 1 calc R .
C210 C 0.5388(6) 0.0707(3) 0.5983(4) 0.051(2) Uani 1 d . .
H21A H 0.4693(6) 0.0608(3) 0.6155(4) 0.076 Uiso 1 calc R .
H21B H 0.5902(6) 0.0423(3) 0.6325(4) 0.076 Uiso 1 calc R .
H21C H 0.5408(6) 0.0593(3) 0.5378(4) 0.076 Uiso 1 calc R .
C26 C 0.5981(4) 0.0693(3) 0.8065(4) 0.0311(14) Uani 1 d . .
H26A H 0.5298(4) 0.0517(3) 0.7935(4) 0.037 Uiso 1 calc R .
C14 C 0.2861(5) -0.0197(3) 0.6917(5) 0.052(2) Uani 1 d . .
H14A H 0.2772(5) -0.0651(3) 0.6676(5) 0.062 Uiso 1 calc R .
C24 C 0.7650(5) 0.0606(3) 0.8846(4) 0.043(2) Uani 1 d . .
H24A H 0.8110(5) 0.0377(3) 0.9262(4) 0.052 Uiso 1 calc R .
C23 C 0.8002(5) 0.1194(3) 0.8425(4) 0.042(2) Uani 1 d . .
C151 C 0.3431(6) -0.0767(3) 0.8321(5) 0.062(2) Uani 1 d . .
H15A H 0.3661(6) -0.0617(3) 0.8903(5) 0.093 Uiso 1 calc R .
H15B H 0.3981(6) -0.1044(3) 0.8094(5) 0.093 Uiso 1 calc R .
H15C H 0.2802(6) -0.1053(3) 0.8328(5) 0.093 Uiso 1 calc R .
C39 C 0.5126(5) 0.3038(3) 1.0196(4) 0.043(2) Uani 1 d . .
H39A H 0.5519(5) 0.3470(3) 1.0127(4) 0.064 Uiso 1 calc R .
H39B H 0.5223(5) 0.2886(3) 1.0793(4) 0.064 Uiso 1 calc R .
H39C H 0.4386(5) 0.3123(3) 1.0034(4) 0.064 Uiso 1 calc R .
C32 C 0.6992(5) 0.3344(3) 0.8407(4) 0.037(2) Uani 1 d . .
H32A H 0.7352(5) 0.2910(3) 0.8425(4) 0.045 Uiso 1 calc R .
C331 C 0.8671(5) 0.3910(4) 0.8123(5) 0.062(2) Uani 1 d . .
H33A H 0.8899(5) 0.3422(4) 0.8179(5) 0.093 Uiso 1 calc R .
H33B H 0.9075(5) 0.4197(4) 0.8551(5) 0.093 Uiso 1 calc R .
H33C H 0.8779(5) 0.4081(4) 0.7551(5) 0.093 Uiso 1 calc R .
C29 C 0.4840(6) 0.1923(3) 0.5560(4) 0.057(2) Uani 1 d . .
H29A H 0.4142(6) 0.1833(3) 0.5733(4) 0.085 Uiso 1 calc R .
H29B H 0.4866(6) 0.1786(3) 0.4963(4) 0.085 Uiso 1 calc R .
H29C H 0.4999(6) 0.2423(3) 0.5625(4) 0.085 Uiso 1 calc R .
C38 C 0.4911(5) 0.1790(3) 0.9728(4) 0.041(2) Uani 1 d . .
H38A H 0.5164(5) 0.1426(3) 0.9361(4) 0.062 Uiso 1 calc R .
H38B H 0.4171(5) 0.1874(3) 0.9566(4) 0.062 Uiso 1 calc R .
H38C H 0.5008(5) 0.1637(3) 1.0324(4) 0.062 Uiso 1 calc R .
C18 C 0.1885(5) 0.1660(3) 0.8916(4) 0.047(2) Uani 1 d . .
H18A H 0.2412(5) 0.1583(3) 0.9395(4) 0.070 Uiso 1 calc R .
H18B H 0.1683(5) 0.1210(3) 0.8651(4) 0.070 Uiso 1 calc R .
H18C H 0.1274(5) 0.1884(3) 0.9123(4) 0.070 Uiso 1 calc R .
C28 C 0.6722(6) 0.1637(4) 0.5858(4) 0.060(2) Uani 1 d . .
H28A H 0.7235(6) 0.1364(4) 0.6218(4) 0.090 Uiso 1 calc R .
H28B H 0.6882(6) 0.2136(4) 0.5922(4) 0.090 Uiso 1 calc R .
H28C H 0.6748(6) 0.1500(4) 0.5260(4) 0.090 Uiso 1 calc R .
C351 C 0.5386(6) 0.5303(3) 0.8342(5) 0.066(2) Uani 1 d . .
H35A H 0.4659(6) 0.5230(3) 0.8450(5) 0.098 Uiso 1 calc R .
H35B H 0.5414(6) 0.5523(3) 0.7782(5) 0.098 Uiso 1 calc R .
H35C H 0.5724(6) 0.5608(3) 0.8785(5) 0.098 Uiso 1 calc R .
C251 C 0.6300(6) -0.0279(3) 0.9149(5) 0.058(2) Uani 1 d . .
H25A H 0.6875(6) -0.0448(3) 0.9545(5) 0.086 Uiso 1 calc R .
H25B H 0.6083(6) -0.0650(3) 0.8741(5) 0.086 Uiso 1 calc R .
H25C H 0.5714(6) -0.0148(3) 0.9468(5) 0.086 Uiso 1 calc R .
C231 C 0.9088(5) 0.1484(4) 0.8619(5) 0.069(2) Uani 1 d . .
H23A H 0.9178(5) 0.1894(4) 0.8257(5) 0.104 Uiso 1 calc R .
H23B H 0.9598(5) 0.1125(4) 0.8504(5) 0.104 Uiso 1 calc R .
H23C H 0.9191(5) 0.1623(4) 0.9220(5) 0.104 Uiso 1 calc R .
C131 C 0.2317(7) 0.0301(3) 0.5448(5) 0.065(2) Uani 1 d . .
H13A H 0.2205(7) 0.0767(3) 0.5193(5) 0.098 Uiso 1 calc R .
H13B H 0.1671(7) 0.0031(3) 0.5367(5) 0.098 Uiso 1 calc R .
H13C H 0.2864(7) 0.0058(3) 0.5172(5) 0.098 Uiso 1 calc R .
N5 N 0.3709(4) 0.3009(2) 0.7039(3) 0.0389(13) Uani 1 d . .
N4 N 0.5026(4) 0.3633(2) 0.6398(3) 0.0449(14) Uani 1 d . .
C3 C 0.4633(5) 0.3126(3) 0.6867(4) 0.0357(15) Uani 1 d . .
C2 C 0.6117(6) 0.3671(3) 0.6291(4) 0.057(2) Uani 1 d . .
H2A H 0.6249(6) 0.4072(3) 0.5929(4) 0.086 Uiso 1 calc R .
H2B H 0.6335(6) 0.3239(3) 0.6021(4) 0.086 Uiso 1 calc R .
H2C H 0.6511(6) 0.3726(3) 0.6849(4) 0.086 Uiso 1 calc R .
C1 C 0.4364(7) 0.4198(4) 0.6050(5) 0.078(3) Uani 1 d . .
H1A H 0.4771(7) 0.4518(4) 0.5727(5) 0.117 Uiso 1 calc R .
H1B H 0.4082(7) 0.4453(4) 0.6517(5) 0.117 Uiso 1 calc R .
H1C H 0.3791(7) 0.4003(4) 0.5671(5) 0.117 Uiso 1 calc R .

loop_
_geom_bond_atom_site_label_1
_geom_bond_atom_site_label_2
_geom_bond_distance
_geom_bond_site_symmetry_2
_geom_bond_publ_flag
Mo N3 1.967(4) . ?
Mo N2 1.982(5) . ?
Mo N5 2.030(5) . ?
Mo N1 2.035(4) . ?
Mo C3 2.037(6) . ?
N3 C31 1.462(7) . ?
N3 C37 1.541(7) . ?
N1 C11 1.453(7) . ?
N1 C17 1.508(7) . ?
C11 C12 1.377(8) . ?
C11 C16 1.400(7) . ?
C21 C22 1.393(8) . ?
C21 C26 1.380(7) . ?
C21 N2 1.448(7) . ?
C37 C38 1.526(8) . ?
C37 C39 1.532(9) . ?
C37 C310 1.546(8) . ?
C16 C15 1.409(8) . ?
C17 C18 1.519(9) . ?
C17 C19 1.528(8) . ?
C17 C110 1.541(8) . ?
C25 C26 1.394(8) . ?
C25 C24 1.382(8) . ?
C25 C251 1.508(9) . ?
C12 C13 1.388(8) . ?
C31 C36 1.380(8) . ?
C31 C32 1.394(9) . ?
C22 C23 1.395(8) . ?
C13 C14 1.376(9) . ?
C13 C131 1.533(9) . ?
C34 C35 1.373(10) . ?
C34 C33 1.390(9) . ?
N2 C27 1.516(8) . ?
C15 C14 1.377(9) . ?
C15 C151 1.501(8) . ?
C35 C36 1.391(8) . ?
C35 C351 1.520(9) . ?
C27 C28 1.520(9) . ?
C27 C29 1.537(8) . ?
C27 C210 1.553(8) . ?
C33 C32 1.394(8) . ?
C33 C331 1.511(9) . ?
C24 C23 1.402(9) . ?
C23 C231 1.513(9) . ?
N5 C3 1.267(8) . ?
N4 C3 1.346(8) . ?
N4 C2 1.437(9) . ?
N4 C1 1.452(8) . ?

loop_
_cod_related_entry_id
_cod_related_entry_database
_cod_related_entry_code
1 ChemSpider 30659611
